data_1546832
loop_
_publ_author_name
'Luo, Wenjun'
'Hu, Haiwen'
'Nian, Sanfei'
'Qi, Liang'
'Ling, Fei'
'Zhong, Weihui'

_publ_section_title
;
 Phosphine-catalyzed [3 + 2] annulation reaction: highly regio- and
 diastereoselective synthesis of 2-azaspiro[4.4]nonene-1,3-diones
;
_journal_issue 36
_journal_name_full 'Organic &amp; Biomolecular Chemistry'
_journal_page_first 7523
_journal_page_last 7526
_journal_paper_doi 10.1039/C7OB01957B
_journal_volume 15
_journal_year 2017
_chemical_formula_moiety 'C24 H23 N O4'
_chemical_formula_sum 'C24 H23 N O4'
_chemical_formula_weight 389.43
_chemical_name_systematic
;
 ? 
;
_space_group_crystal_system monoclinic
_space_group_IT_number 14
_space_group_name_Hall '-P 2ybc'
_space_group_name_H-M_alt 'P 1 21/c 1'
_symmetry_space_group_name_Hall '-P 2ybc'
_symmetry_space_group_name_H-M 'P 1 21/c 1'
_atom_sites_solution_hydrogens geom
_atom_sites_solution_primary direct
_atom_sites_solution_secondary difmap
_audit_creation_date 2016-04-21
_audit_creation_method
;
Olex2 1.2
(compiled 2014.03.20 svn.r2914 for OlexSys, GUI svn.r4816)
;
_audit_update_record
;
2017-08-06 deposited with the CCDC.
2017-08-24 downloaded from the CCDC.
;
_cell_angle_alpha 90.00
_cell_angle_beta 94.972(5)
_cell_angle_gamma 90.00
_cell_formula_units_Z 4
_cell_length_a 8.6241(4)
_cell_length_b 12.8186(6)
_cell_length_c 18.8093(11)
_cell_measurement_reflns_used 2130
_cell_measurement_temperature 297.4
_cell_measurement_theta_max 29.5136
_cell_measurement_theta_min 3.0687
_cell_volume 2071.52(18)
_computing_cell_refinement
;
CrysAlisPro, Agilent Technologies,
Version 1.171.35.11 (release 16-05-2011 CrysAlis171 .NET)
(compiled May 16 2011,17:55:39)
;
_computing_data_collection
;
CrysAlisPro, Agilent Technologies,
Version 1.171.35.11 (release 16-05-2011 CrysAlis171 .NET)
(compiled May 16 2011,17:55:39)
;
_computing_data_reduction
;
CrysAlisPro, Agilent Technologies,
Version 1.171.35.11 (release 16-05-2011 CrysAlis171 .NET)
(compiled May 16 2011,17:55:39)
;
_computing_molecular_graphics 'Olex2 (Dolomanov et al., 2009)'
_computing_publication_material 'Olex2 (Dolomanov et al., 2009)'
_computing_structure_refinement 'ShelXL (Sheldrick, 2008)'
_computing_structure_solution 'ShelXS (Sheldrick, 2008)'
_diffrn_ambient_temperature 297.4
_diffrn_detector_area_resol_mean 10.3592
_diffrn_measured_fraction_theta_full 0.996
_diffrn_measured_fraction_theta_max 0.996
_diffrn_measurement_device_type 'Xcalibur, Atlas, Gemini ultra'
_diffrn_measurement_method '\w scans'
_diffrn_orient_matrix_UB_11 -0.0798479000
_diffrn_orient_matrix_UB_12 -0.0060066000
_diffrn_orient_matrix_UB_13 0.0054775000
_diffrn_orient_matrix_UB_21 0.0191532000
_diffrn_orient_matrix_UB_22 -0.0006383000
_diffrn_orient_matrix_UB_23 0.0374425000
_diffrn_orient_matrix_UB_31 -0.0085198000
_diffrn_orient_matrix_UB_32 0.0550010000
_diffrn_orient_matrix_UB_33 0.0010352000
_diffrn_radiation_monochromator graphite
_diffrn_radiation_type MoK\a
_diffrn_radiation_wavelength 0.71073
_diffrn_reflns_av_R_equivalents 0.0282
_diffrn_reflns_av_unetI/netI 0.0379
_diffrn_reflns_limit_h_max 10
_diffrn_reflns_limit_h_min -10
_diffrn_reflns_limit_k_max 15
_diffrn_reflns_limit_k_min -15
_diffrn_reflns_limit_l_max 22
_diffrn_reflns_limit_l_min -18
_diffrn_reflns_number 8549
_diffrn_reflns_theta_full 25.35
_diffrn_reflns_theta_max 25.35
_diffrn_reflns_theta_min 3.07
_diffrn_source 'Enhance (Mo) X-ray Source'
_exptl_absorpt_coefficient_mu 0.085
_exptl_absorpt_correction_T_max 1.00000
_exptl_absorpt_correction_T_min 0.95842
_exptl_absorpt_correction_type multi-scan
_exptl_absorpt_process_details
;
CrysAlisPro, Agilent Technologies,
Version 1.171.35.11 (release 16-05-2011 CrysAlis171 .NET)
(compiled May 16 2011,17:55:39)
Empirical absorption correction using spherical harmonics,
 implemented in SCALE3 ABSPACK scaling algorithm.
;
_exptl_crystal_colour colourless
_exptl_crystal_colour_primary colourless
_exptl_crystal_density_diffrn 1.249
_exptl_crystal_density_method 'not measured'
_exptl_crystal_description block
_exptl_crystal_F_000 824
_exptl_crystal_size_max 0.4
_exptl_crystal_size_mid 0.32
_exptl_crystal_size_min 0.26
_refine_diff_density_max 0.162
_refine_diff_density_min -0.168
_refine_diff_density_rms 0.032
_refine_ls_extinction_coef 0.0084(15)
_refine_ls_extinction_expression Fc^*^=kFc[1+0.001xFc^2^\l^3^/sin(2\q)]^-1/4^
_refine_ls_extinction_method SHELXL
_refine_ls_goodness_of_fit_ref 1.022
_refine_ls_hydrogen_treatment constr
_refine_ls_matrix_type full
_refine_ls_number_parameters 265
_refine_ls_number_reflns 3788
_refine_ls_number_restraints 0
_refine_ls_restrained_S_all 1.022
_refine_ls_R_factor_all 0.0902
_refine_ls_R_factor_gt 0.0527
_refine_ls_shift/su_max 0.001
_refine_ls_shift/su_mean 0.000
_refine_ls_structure_factor_coef Fsqd
_refine_ls_weighting_details 'calc w=1/[\s^2^(Fo^2^)+(0.0603P)^2^+0.4797P] where P=(Fo^2^+2Fc^2^)/3'
_refine_ls_weighting_scheme calc
_refine_ls_wR_factor_gt 0.1261
_refine_ls_wR_factor_ref 0.1497
_reflns_number_gt 2421
_reflns_number_total 3788
_reflns_threshold_expression >2sigma(I)
_cod_data_source_file c7ob01957b2.cif
_cod_data_source_block 160421_20160418hhw
_cod_original_cell_volume 2071.53(19)
_cod_database_code 1546832
_chemical_oxdiff_formula 'c10 h10 n2 o8'
_reflns_odcompleteness_completeness 99.53
_reflns_odcompleteness_iscentric 1
_reflns_odcompleteness_theta 26.32
_olex2_refinement_description
;
1. Fixed Uiso
 At 1.2 times of:
  All C(H) groups, All C(H,H) groups
 At 1.5 times of:
  All C(H,H,H) groups
2.a Ternary CH refined with riding coordinates:
 C15(H15)
2.b Secondary CH2 refined with riding coordinates:
 C9(H9A,H9B), C12(H12A,H12B), C17(H17A,H17B)
2.c Aromatic/amide H refined with riding coordinates:
 C1(H1), C2(H2), C4(H4), C5(H5), C14(H14), C20(H20), C21(H21), C22(H22),
 C23(H23), C24(H24)
2.d Idealised Me refined as rotating group:
 C7(H7A,H7B,H7C), C18(H18A,H18B,H18C)
;

loop_
_space_group_symop_id
_space_group_symop_operation_xyz
1 'x, y, z'
2 '-x, y+1/2, -z+1/2'
3 '-x, -y, -z'
4 'x, -y-1/2, z-1/2'

loop_
_atom_site_label
_atom_site_type_symbol
_atom_site_fract_x
_atom_site_fract_y
_atom_site_fract_z
_atom_site_U_iso_or_equiv
_atom_site_adp_type
_atom_site_occupancy
_atom_site_calc_flag
_atom_site_refinement_flags_posn
O1 O 0.1595(2) 0.38142(14) 0.21772(12) 0.0865(6) Uani 1 d .
O2 O 0.4416(2) 0.18475(14) 0.07489(10) 0.0816(6) Uani 1 d .
O3 O 0.7887(2) 0.56362(17) 0.01712(11) 0.0956(7) Uani 1 d .
O4 O 0.9547(2) 0.55200(16) 0.11490(12) 0.1001(7) Uani 1 d .
N1 N 0.2715(2) 0.26752(13) 0.14308(9) 0.0517(5) Uani 1 d .
C1 C 0.0711(4) 0.1809(3) 0.06793(16) 0.1065(12) Uani 1 d .
H1 H 0.1064 0.2151 0.0288 0.128 Uiso 1 calc R
C2 C -0.0566(4) 0.1151(3) 0.05883(18) 0.1197(14) Uani 1 d .
H2 H -0.1063 0.1061 0.0134 0.144 Uiso 1 calc R
C3 C -0.1111(3) 0.06347(19) 0.11462(18) 0.0734(7) Uani 1 d .
C4 C -0.0335(3) 0.0774(2) 0.18016(17) 0.0780(8) Uani 1 d .
H4 H -0.0669 0.0419 0.2192 0.094 Uiso 1 calc R
C5 C 0.0933(3) 0.14286(19) 0.19006(14) 0.0692(7) Uani 1 d .
H5 H 0.1442 0.1511 0.2353 0.083 Uiso 1 calc R
C6 C 0.1441(2) 0.19542(17) 0.13361(12) 0.0539(6) Uani 1 d .
C7 C -0.2528(3) -0.0061(2) 0.1037(2) 0.1068(11) Uani 1 d .
H7A H -0.2493 -0.0576 0.1408 0.160 Uiso 1 calc GR
H7B H -0.2538 -0.0400 0.0582 0.160 Uiso 1 calc GR
H7C H -0.3452 0.0353 0.1052 0.160 Uiso 1 calc GR
C8 C 0.2637(3) 0.36013(17) 0.18169(13) 0.0566(6) Uani 1 d .
C9 C 0.4030(2) 0.42353(16) 0.16846(13) 0.0586(6) Uani 1 d .
H9A H 0.4523 0.4506 0.2130 0.070 Uiso 1 calc R
H9B H 0.3739 0.4817 0.1371 0.070 Uiso 1 calc R
C10 C 0.5132(3) 0.34988(16) 0.13345(11) 0.0517(6) Uani 1 d .
C11 C 0.4095(3) 0.25786(17) 0.11170(12) 0.0553(6) Uani 1 d .
C12 C 0.5901(3) 0.4001(2) 0.07119(13) 0.0712(7) Uani 1 d .
H12A H 0.6089 0.3489 0.0349 0.085 Uiso 1 calc R
H12B H 0.5263 0.4559 0.0496 0.085 Uiso 1 calc R
C13 C 0.7398(3) 0.44141(18) 0.10654(13) 0.0581(6) Uani 1 d .
C14 C 0.7773(3) 0.39345(18) 0.16798(13) 0.0584(6) Uani 1 d .
H14 H 0.8676 0.4071 0.1972 0.070 Uiso 1 calc R
C15 C 0.6574(2) 0.31461(17) 0.18507(12) 0.0525(6) Uani 1 d .
H15 H 0.6912 0.2459 0.1695 0.063 Uiso 1 calc R
C16 C 0.8287(3) 0.5238(2) 0.07365(15) 0.0691(7) Uani 1 d .
C17 C 1.0470(3) 0.6394(3) 0.0919(2) 0.1085(12) Uani 1 d .
H17A H 1.1551 0.6301 0.1096 0.130 Uiso 1 calc R
H17B H 1.0412 0.6415 0.0402 0.130 Uiso 1 calc R
C18 C 0.9886(5) 0.7371(3) 0.11897(19) 0.1177(13) Uani 1 d .
H18A H 0.8815 0.7459 0.1016 0.176 Uiso 1 calc GR
H18B H 1.0487 0.7942 0.1030 0.176 Uiso 1 calc GR
H18C H 0.9973 0.7355 0.1702 0.176 Uiso 1 calc GR
C19 C 0.6243(2) 0.30651(18) 0.26261(12) 0.0561(6) Uani 1 d .
C20 C 0.6590(3) 0.3870(2) 0.31041(14) 0.0748(7) Uani 1 d .
H20 H 0.7112 0.4456 0.2957 0.090 Uiso 1 calc R
C21 C 0.6174(4) 0.3817(3) 0.37961(16) 0.0999(11) Uani 1 d .
H21 H 0.6421 0.4362 0.4112 0.120 Uiso 1 calc R
C22 C 0.5403(5) 0.2963(4) 0.40129(19) 0.1180(16) Uani 1 d .
H22 H 0.5104 0.2933 0.4476 0.142 Uiso 1 calc R
C23 C 0.5065(4) 0.2150(3) 0.3554(2) 0.1069(13) Uani 1 d .
H23 H 0.4550 0.1566 0.3709 0.128 Uiso 1 calc R
C24 C 0.5488(3) 0.2193(2) 0.28578(15) 0.0757(8) Uani 1 d .
H24 H 0.5263 0.1637 0.2549 0.091 Uiso 1 calc R

loop_
_atom_site_aniso_label
_atom_site_aniso_U_11
_atom_site_aniso_U_22
_atom_site_aniso_U_33
_atom_site_aniso_U_23
_atom_site_aniso_U_13
_atom_site_aniso_U_12
O1 0.0599(11) 0.0857(12) 0.1150(16) -0.0342(11) 0.0136(11) 0.0091(9)
O2 0.0904(13) 0.0777(11) 0.0807(13) -0.0275(10) 0.0302(11) -0.0182(10)
O3 0.1056(15) 0.1076(15) 0.0732(13) 0.0344(12) 0.0057(11) -0.0332(12)
O4 0.0708(12) 0.0997(14) 0.1264(18) 0.0483(13) -0.0109(12) -0.0301(11)
N1 0.0526(11) 0.0515(10) 0.0507(11) -0.0014(9) 0.0036(9) -0.0073(8)
C1 0.120(3) 0.131(3) 0.0636(19) 0.0292(18) -0.0195(18) -0.070(2)
C2 0.128(3) 0.142(3) 0.082(2) 0.022(2) -0.032(2) -0.076(3)
C3 0.0595(15) 0.0577(14) 0.102(2) 0.0064(15) 0.0012(16) -0.0125(12)
C4 0.0677(16) 0.0756(17) 0.091(2) 0.0244(16) 0.0116(16) -0.0139(14)
C5 0.0695(16) 0.0764(16) 0.0610(16) 0.0123(13) 0.0017(13) -0.0107(14)
C6 0.0557(13) 0.0521(12) 0.0531(14) 0.0035(10) 0.0002(11) -0.0067(10)
C7 0.0739(19) 0.0821(19) 0.162(3) 0.006(2) -0.002(2) -0.0267(16)
C8 0.0514(13) 0.0553(13) 0.0609(14) -0.0061(12) -0.0084(11) 0.0074(11)
C9 0.0589(14) 0.0440(11) 0.0689(15) 0.0021(11) -0.0172(12) 0.0012(10)
C10 0.0560(13) 0.0502(12) 0.0481(13) 0.0066(10) -0.0002(10) -0.0056(10)
C11 0.0677(15) 0.0529(13) 0.0461(13) 0.0001(11) 0.0094(11) -0.0068(11)
C12 0.0812(17) 0.0786(16) 0.0523(14) 0.0177(13) -0.0026(13) -0.0223(14)
C13 0.0569(13) 0.0622(13) 0.0556(14) 0.0110(12) 0.0070(11) -0.0084(11)
C14 0.0477(12) 0.0668(14) 0.0608(15) 0.0089(12) 0.0052(11) 0.0007(11)
C15 0.0545(13) 0.0511(12) 0.0526(13) 0.0080(10) 0.0096(11) 0.0044(10)
C16 0.0620(16) 0.0733(16) 0.0730(18) 0.0164(15) 0.0108(14) -0.0055(13)
C17 0.0614(18) 0.105(2) 0.158(3) 0.049(2) 0.005(2) -0.0222(17)
C18 0.142(3) 0.117(3) 0.095(3) 0.006(2) 0.012(2) -0.054(3)
C19 0.0505(12) 0.0659(14) 0.0520(14) 0.0167(12) 0.0049(11) 0.0136(11)
C20 0.0690(16) 0.0967(19) 0.0569(16) 0.0029(15) -0.0044(13) 0.0172(15)
C21 0.101(2) 0.144(3) 0.0527(18) 0.0036(19) -0.0038(16) 0.052(2)
C22 0.124(3) 0.168(4) 0.067(2) 0.052(3) 0.038(2) 0.088(3)
C23 0.103(2) 0.118(3) 0.107(3) 0.069(2) 0.051(2) 0.051(2)
C24 0.0754(17) 0.0749(16) 0.0801(19) 0.0359(15) 0.0250(15) 0.0197(14)

loop_
_atom_type_symbol
_atom_type_description
_atom_type_scat_dispersion_real
_atom_type_scat_dispersion_imag
_atom_type_scat_source
C C 0.0033 0.0016 'International Tables Vol C Tables 4.2.6.8 and 6.1.1.4'
H H 0.0000 0.0000 'International Tables Vol C Tables 4.2.6.8 and 6.1.1.4'
N N 0.0061 0.0033 'International Tables Vol C Tables 4.2.6.8 and 6.1.1.4'
O O 0.0106 0.0060 'International Tables Vol C Tables 4.2.6.8 and 6.1.1.4'

loop_
_geom_angle_atom_site_label_1
_geom_angle_atom_site_label_2
_geom_angle_atom_site_label_3
_geom_angle
C16 O4 C17 118.3(2)
C8 N1 C6 122.78(18)
C11 N1 C6 124.66(17)
C11 N1 C8 112.41(18)
C2 C1 H1 120.0
C6 C1 H1 120.0
C6 C1 C2 120.0(3)
C1 C2 H2 119.1
C3 C2 C1 121.7(3)
C3 C2 H2 119.1
C2 C3 C4 117.3(2)
C2 C3 C7 120.8(3)
C4 C3 C7 121.9(3)
C3 C4 H4 119.2
C3 C4 C5 121.6(2)
C5 C4 H4 119.2
C4 C5 H5 120.0
C6 C5 C4 120.1(3)
C6 C5 H5 120.0
C1 C6 N1 119.6(2)
C1 C6 C5 119.3(2)
C5 C6 N1 121.1(2)
C3 C7 H7A 109.5
C3 C7 H7B 109.5
C3 C7 H7C 109.5
H7A C7 H7B 109.5
H7A C7 H7C 109.5
H7B C7 H7C 109.5
O1 C8 N1 123.9(2)
O1 C8 C9 128.6(2)
N1 C8 C9 107.52(19)
C8 C9 H9A 110.5
C8 C9 H9B 110.5
C8 C9 C10 106.00(17)
H9A C9 H9B 108.7
C10 C9 H9A 110.5
C10 C9 H9B 110.5
C9 C10 C12 113.27(19)
C9 C10 C15 113.48(18)
C11 C10 C9 102.87(17)
C11 C10 C12 113.86(18)
C11 C10 C15 111.03(17)
C12 C10 C15 102.70(17)
O2 C11 N1 124.3(2)
O2 C11 C10 126.7(2)
N1 C11 C10 109.01(18)
C10 C12 H12A 111.2
C10 C12 H12B 111.2
H12A C12 H12B 109.1
C13 C12 C10 102.86(18)
C13 C12 H12A 111.2
C13 C12 H12B 111.2
C14 C13 C12 111.1(2)
C14 C13 C16 127.1(2)
C16 C13 C12 121.8(2)
C13 C14 H14 123.9
C13 C14 C15 112.3(2)
C15 C14 H14 123.9
C10 C15 H15 108.2
C14 C15 C10 101.33(17)
C14 C15 H15 108.2
C14 C15 C19 116.3(2)
C19 C15 C10 114.12(17)
C19 C15 H15 108.2
O3 C16 O4 123.9(2)
O3 C16 C13 123.8(3)
O4 C16 C13 112.3(2)
O4 C17 H17A 109.7
O4 C17 H17B 109.7
H17A C17 H17B 108.2
C18 C17 O4 110.0(3)
C18 C17 H17A 109.7
C18 C17 H17B 109.7
C17 C18 H18A 109.5
C17 C18 H18B 109.5
C17 C18 H18C 109.5
H18A C18 H18B 109.5
H18A C18 H18C 109.5
H18B C18 H18C 109.5
C20 C19 C15 121.8(2)
C24 C19 C15 119.5(2)
C24 C19 C20 118.6(2)
C19 C20 H20 119.5
C21 C20 C19 121.1(3)
C21 C20 H20 119.5
C20 C21 H21 120.2
C22 C21 C20 119.7(4)
C22 C21 H21 120.2
C21 C22 H22 119.8
C21 C22 C23 120.4(3)
C23 C22 H22 119.8
C22 C23 H23 119.9
C22 C23 C24 120.3(3)
C24 C23 H23 119.8
C19 C24 C23 119.9(3)
C19 C24 H24 120.1
C23 C24 H24 120.1

loop_
_geom_bond_atom_site_label_1
_geom_bond_atom_site_label_2
_geom_bond_distance
O1 C8 1.203(3)
O2 C11 1.212(3)
O3 C16 1.203(3)
O4 C16 1.329(3)
O4 C17 1.461(3)
N1 C6 1.435(3)
N1 C8 1.396(3)
N1 C11 1.379(3)
C1 H1 0.9300
C1 C2 1.386(4)
C1 C6 1.350(3)
C2 H2 0.9300
C2 C3 1.359(4)
C3 C4 1.363(4)
C3 C7 1.512(3)
C4 H4 0.9300
C4 C5 1.378(3)
C5 H5 0.9300
C5 C6 1.362(3)
C7 H7A 0.9600
C7 H7B 0.9600
C7 H7C 0.9600
C8 C9 1.489(3)
C9 H9A 0.9700
C9 H9B 0.9700
C9 C10 1.528(3)
C10 C11 1.515(3)
C10 C12 1.537(3)
C10 C15 1.576(3)
C12 H12A 0.9700
C12 H12B 0.9700
C12 C13 1.497(3)
C13 C14 1.324(3)
C13 C16 1.472(3)
C14 H14 0.9300
C14 C15 1.501(3)
C15 H15 0.9800
C15 C19 1.514(3)
C17 H17A 0.9700
C17 H17B 0.9700
C17 C18 1.458(5)
C18 H18A 0.9600
C18 H18B 0.9600
C18 H18C 0.9600
C19 C20 1.384(4)
C19 C24 1.383(3)
C20 H20 0.9300
C20 C21 1.381(4)
C21 H21 0.9300
C21 C22 1.361(5)
C22 H22 0.9300
C22 C23 1.369(5)
C23 H23 0.9300
C23 C24 1.391(4)
C24 H24 0.9300

loop_
_geom_torsion_atom_site_label_1
_geom_torsion_atom_site_label_2
_geom_torsion_atom_site_label_3
_geom_torsion_atom_site_label_4
_geom_torsion
O1 C8 C9 C10 167.4(2)
N1 C8 C9 C10 -13.3(2)
C1 C2 C3 C4 -1.1(5)
C1 C2 C3 C7 178.6(3)
C2 C1 C6 N1 -177.0(3)
C2 C1 C6 C5 1.6(5)
C2 C3 C4 C5 1.3(4)
C3 C4 C5 C6 -0.1(4)
C4 C5 C6 N1 177.2(2)
C4 C5 C6 C1 -1.4(4)
C6 N1 C8 O1 10.0(3)
C6 N1 C8 C9 -169.30(19)
C6 N1 C11 O2 -3.4(4)
C6 N1 C11 C10 178.99(19)
C6 C1 C2 C3 -0.4(6)
C7 C3 C4 C5 -178.4(3)
C8 N1 C6 C1 113.0(3)
C8 N1 C6 C5 -65.6(3)
C8 N1 C11 O2 -179.0(2)
C8 N1 C11 C10 3.3(2)
C8 C9 C10 C11 14.5(2)
C8 C9 C10 C12 137.90(19)
C8 C9 C10 C15 -105.5(2)
C9 C10 C11 O2 171.2(2)
C9 C10 C11 N1 -11.2(2)
C9 C10 C12 C13 93.0(2)
C9 C10 C15 C14 -94.07(19)
C9 C10 C15 C19 31.8(2)
C10 C12 C13 C14 20.7(3)
C10 C12 C13 C16 -160.0(2)
C10 C15 C19 C20 -96.4(3)
C10 C15 C19 C24 79.6(2)
C11 N1 C6 C1 -62.2(3)
C11 N1 C6 C5 119.2(3)
C11 N1 C8 O1 -174.3(2)
C11 N1 C8 C9 6.5(2)
C11 C10 C12 C13 -149.9(2)
C11 C10 C15 C14 150.65(18)
C11 C10 C15 C19 -83.5(2)
C12 C10 C11 O2 48.3(3)
C12 C10 C11 N1 -134.2(2)
C12 C10 C15 C14 28.6(2)
C12 C10 C15 C19 154.4(2)
C12 C13 C14 C15 -1.7(3)
C12 C13 C16 O3 0.1(4)
C12 C13 C16 O4 177.6(2)
C13 C14 C15 C10 -17.5(2)
C13 C14 C15 C19 -141.9(2)
C14 C13 C16 O3 179.3(3)
C14 C13 C16 O4 -3.3(4)
C14 C15 C19 C20 21.1(3)
C14 C15 C19 C24 -162.9(2)
C15 C10 C11 O2 -67.1(3)
C15 C10 C11 N1 110.5(2)
C15 C10 C12 C13 -29.8(2)
C15 C19 C20 C21 175.0(2)
C15 C19 C24 C23 -174.7(2)
C16 O4 C17 C18 89.0(4)
C16 C13 C14 C15 179.1(2)
C17 O4 C16 O3 2.7(4)
C17 O4 C16 C13 -174.8(3)
C19 C20 C21 C22 -0.4(4)
C20 C19 C24 C23 1.4(4)
C20 C21 C22 C23 1.3(5)
C21 C22 C23 C24 -0.9(5)
C22 C23 C24 C19 -0.5(4)
C24 C19 C20 C21 -1.0(4)
